data_7023582
loop_
_publ_author_name
'Fairley, Melissa'
'Unruh, Daniel K.'
'Donovan, Amy'
'Abeysinghe, Samangi'
'Forbes, Tori Z.'

_publ_section_title
;
 Synthesis and characterization of homo- and heteronuclear molecular Al3+
 and Th4+ species chelated by the ethylenediaminetetraacetate (edta)
 ligand.
;
_journal_issue 37
_journal_name_full 'Dalton transactions (Cambridge, England : 2003)'
_journal_page_first 13706
_journal_page_last 13714
_journal_paper_doi 10.1039/c3dt51517f
_journal_volume 42
_journal_year 2013
_chemical_formula_sum 'C10 H20 N2 O12 Th'
_chemical_formula_weight 592.32
_chemical_name_systematic
; 
 tetraaquahexakisethylenediaminethorium(IV) 
;
_space_group_IT_number 14
_symmetry_cell_setting monoclinic
_symmetry_space_group_name_Hall '-P 2ybc'
_symmetry_space_group_name_H-M 'P 1 21/c 1'
_atom_sites_solution_hydrogens geom
_atom_sites_solution_primary direct
_atom_sites_solution_secondary difmap
_audit_creation_method SHELXL-97
_cell_angle_alpha 90.00
_cell_angle_beta 105.335(2)
_cell_angle_gamma 90.00
_cell_formula_units_Z 4
_cell_length_a 8.5283(5)
_cell_length_b 12.0641(7)
_cell_length_c 15.8846(9)
_cell_measurement_reflns_used 9994
_cell_measurement_temperature 181(2)
_cell_measurement_theta_max 27.43
_cell_measurement_theta_min 2.48
_cell_volume 1576.12(16)
_computing_cell_refinement 'APEX2 (Bruker AXS, 2006)'
_computing_data_collection 'Collect (Nonius BV, 1997-2000)'
_computing_data_reduction 'APEX2 (Bruker AXS, 2006)'
_computing_molecular_graphics 'CrystalMaker v2.5.0'
_computing_publication_material 'enCIFer 1.4'
_computing_structure_refinement 'SHELXL-97 (Sheldrick, 2008)'
_computing_structure_solution 'SHELXS-97 (Sheldrick, 2008)'
_diffrn_ambient_temperature 181(2)
_diffrn_measured_fraction_theta_full 0.997
_diffrn_measured_fraction_theta_max 0.997
_diffrn_measurement_device_type KappaCCD
_diffrn_measurement_method '\f and \w scans'
_diffrn_radiation_monochromator graphite
_diffrn_radiation_source 'fine-focus sealed tube'
_diffrn_radiation_type MoK\a
_diffrn_radiation_wavelength 0.71073
_diffrn_reflns_av_R_equivalents 0.0263
_diffrn_reflns_av_sigmaI/netI 0.0152
_diffrn_reflns_limit_h_max 11
_diffrn_reflns_limit_h_min -10
_diffrn_reflns_limit_k_max 15
_diffrn_reflns_limit_k_min -15
_diffrn_reflns_limit_l_max 20
_diffrn_reflns_limit_l_min -20
_diffrn_reflns_number 23554
_diffrn_reflns_theta_full 27.44
_diffrn_reflns_theta_max 27.44
_diffrn_reflns_theta_min 3.00
_exptl_absorpt_coefficient_mu 9.531
_exptl_absorpt_correction_T_max 0.534
_exptl_absorpt_correction_T_min 0.254
_exptl_absorpt_correction_type multi-scan
_exptl_absorpt_process_details SADABS
_exptl_crystal_colour colorless
_exptl_crystal_density_diffrn 2.496
_exptl_crystal_density_method 'not measured'
_exptl_crystal_description blocky
_exptl_crystal_F_000 1120
_exptl_crystal_size_max 0.240
_exptl_crystal_size_mid 0.180
_exptl_crystal_size_min 0.180
_refine_diff_density_max 0.603
_refine_diff_density_min -0.436
_refine_diff_density_rms 0.081
_refine_ls_extinction_coef 0.00093(9)
_refine_ls_extinction_expression Fc^*^=kFc[1+0.001xFc^2^\l^3^/sin(2\q)]^-1/4^
_refine_ls_extinction_method SHELXL
_refine_ls_goodness_of_fit_ref 1.040
_refine_ls_hydrogen_treatment mixed
_refine_ls_matrix_type full
_refine_ls_number_parameters 251
_refine_ls_number_reflns 3586
_refine_ls_number_restraints 12
_refine_ls_restrained_S_all 1.045
_refine_ls_R_factor_all 0.0134
_refine_ls_R_factor_gt 0.0123
_refine_ls_shift/su_max 0.005
_refine_ls_shift/su_mean 0.000
_refine_ls_structure_factor_coef Fsqd
_refine_ls_weighting_details 'calc w=1/[\s^2^(Fo^2^)+(0.0179P)^2^+1.4763P] where P=(Fo^2^+2Fc^2^)/3'
_refine_ls_weighting_scheme calc
_refine_ls_wR_factor_gt 0.0335
_refine_ls_wR_factor_ref 0.0340
_reflns_number_gt 3434
_reflns_number_total 3586
_reflns_threshold_expression >2sigma(I)
_cod_data_source_file c3dt51517f.txt
_cod_data_source_block p21c
_cod_original_sg_symbol_H-M P2(1)/c
_cod_database_code 7023582

loop_
_symmetry_equiv_pos_as_xyz
'x, y, z'
'-x, y+1/2, -z+1/2'
'-x, -y, -z'
'x, -y-1/2, z-1/2'

loop_
_atom_site_label
_atom_site_type_symbol
_atom_site_fract_x
_atom_site_fract_y
_atom_site_fract_z
_atom_site_U_iso_or_equiv
_atom_site_adp_type
_atom_site_occupancy
_atom_site_symmetry_multiplicity
_atom_site_calc_flag
_atom_site_refinement_flags
Th1 Th 0.592673(9) 0.621451(5) 0.242576(4) 0.01144(4) Uani 1 1 d .
O1 O 0.3577(2) 0.49481(13) 0.23237(10) 0.0183(3) Uani 1 1 d D
O2 O 0.70678(19) 0.74414(13) 0.36213(10) 0.0182(3) Uani 1 1 d .
O3 O 0.72629(19) 0.44475(12) 0.28990(10) 0.0191(3) Uani 1 1 d .
O4 O 0.3653(2) 0.68270(14) 0.11432(10) 0.0214(3) Uani 1 1 d D
O5 O 0.5418(2) 0.49499(13) 0.12065(10) 0.0193(3) Uani 1 1 d .
O6 O 0.5425(2) 0.56383(14) 0.38898(10) 0.0234(4) Uani 1 1 d D
O7 O 0.6694(2) 0.79852(12) 0.18810(10) 0.0187(3) Uani 1 1 d .
O8 O 0.3825(2) 0.74644(13) 0.28230(11) 0.0190(3) Uani 1 1 d D
O9 O 0.8677(2) 0.89077(13) 0.40076(12) 0.0251(4) Uani 1 1 d .
O10 O 0.6236(2) 0.35569(14) 0.05151(11) 0.0230(4) Uani 1 1 d .
O11 O 0.8621(2) 0.34909(14) 0.40650(11) 0.0253(4) Uani 1 1 d .
O12 O 0.6539(2) 0.89911(14) 0.06908(11) 0.0255(4) Uani 1 1 d .
N1 N 0.8002(2) 0.62157(13) 0.13084(13) 0.0157(4) Uani 1 1 d .
N2 N 0.9261(2) 0.61768(14) 0.32201(13) 0.0156(4) Uani 1 1 d .
C1 C 0.8380(3) 0.43395(18) 0.36204(14) 0.0174(4) Uani 1 1 d .
C2 C 0.8440(3) 0.79363(18) 0.37665(14) 0.0160(4) Uani 1 1 d .
C3 C 0.9430(3) 0.53562(18) 0.39254(14) 0.0185(4) Uani 1 1 d .
H3A H 0.9112 0.5701 0.4421 0.022 Uiso 1 1 calc R
H3B H 1.0583 0.5127 0.4134 0.022 Uiso 1 1 calc R
C4 C 1.0234(3) 0.58203(19) 0.26221(15) 0.0193(4) Uani 1 1 d .
H4A H 1.0079 0.5016 0.2506 0.023 Uiso 1 1 calc R
H4B H 1.1402 0.5953 0.2901 0.023 Uiso 1 1 calc R
C5 C 0.9728(3) 0.6450(2) 0.17715(15) 0.0190(4) Uani 1 1 d .
H5A H 0.9866 0.7255 0.1889 0.023 Uiso 1 1 calc R
H5B H 1.0436 0.6236 0.1395 0.023 Uiso 1 1 calc R
C6 C 0.6849(3) 0.81134(18) 0.11058(14) 0.0164(4) Uani 1 1 d .
C7 C 0.9836(3) 0.72691(18) 0.36053(16) 0.0196(5) Uani 1 1 d .
H7A H 1.0337 0.7682 0.3204 0.023 Uiso 1 1 calc R
H7B H 1.0676 0.7160 0.4163 0.023 Uiso 1 1 calc R
C8 C 0.7390(3) 0.71181(18) 0.06779(14) 0.0174(4) Uani 1 1 d .
H8A H 0.6463 0.6840 0.0209 0.021 Uiso 1 1 calc R
H8B H 0.8259 0.7346 0.0406 0.021 Uiso 1 1 calc R
C9 C 0.7920(3) 0.51446(18) 0.08373(16) 0.0202(5) Uani 1 1 d .
H9A H 0.8890 0.4695 0.1115 0.024 Uiso 1 1 calc R
H9B H 0.7935 0.5289 0.0226 0.024 Uiso 1 1 calc R
C10 C 0.6416(3) 0.45040(18) 0.08432(13) 0.0158(4) Uani 1 1 d .
H1A H 0.361(3) 0.4277(13) 0.2643(13) 0.019 Uiso 1 1 d D
H1B H 0.300(3) 0.4759(19) 0.1745(8) 0.019 Uiso 1 1 d D
H4C H 0.299(3) 0.7450(14) 0.1108(15) 0.019 Uiso 1 1 d D
H4D H 0.351(3) 0.661(2) 0.0560(8) 0.019 Uiso 1 1 d D
H6A H 0.475(3) 0.5044(15) 0.3930(15) 0.019 Uiso 1 1 d D
H6B H 0.582(3) 0.590(2) 0.4462(9) 0.019 Uiso 1 1 d D
H8C H 0.420(3) 0.7652(19) 0.3424(7) 0.019 Uiso 1 1 d D
H8D H 0.346(3) 0.8148(13) 0.2534(13) 0.019 Uiso 1 1 d D

loop_
_atom_site_aniso_label
_atom_site_aniso_U_11
_atom_site_aniso_U_22
_atom_site_aniso_U_33
_atom_site_aniso_U_23
_atom_site_aniso_U_13
_atom_site_aniso_U_12
Th1 0.01366(5) 0.00983(5) 0.01117(5) -0.00018(2) 0.00385(3) -0.00015(2)
O1 0.0226(8) 0.0155(7) 0.0173(8) -0.0004(6) 0.0061(7) -0.0036(6)
O2 0.0186(8) 0.0194(8) 0.0172(7) -0.0056(6) 0.0059(6) -0.0037(6)
O3 0.0209(8) 0.0138(7) 0.0190(8) 0.0003(6) -0.0008(6) -0.0006(6)
O4 0.0249(9) 0.0232(8) 0.0144(7) -0.0017(6) 0.0025(6) 0.0080(7)
O5 0.0201(8) 0.0216(8) 0.0178(8) -0.0064(6) 0.0078(6) -0.0006(6)
O6 0.0332(10) 0.0234(8) 0.0143(8) -0.0009(6) 0.0077(7) -0.0107(7)
O7 0.0290(9) 0.0145(7) 0.0152(7) 0.0001(6) 0.0106(6) 0.0007(6)
O8 0.0234(8) 0.0155(7) 0.0179(8) -0.0017(6) 0.0052(7) 0.0046(6)
O9 0.0270(10) 0.0181(8) 0.0308(10) -0.0071(7) 0.0086(8) -0.0047(7)
O10 0.0312(10) 0.0177(7) 0.0212(8) -0.0056(7) 0.0089(7) -0.0011(7)
O11 0.0301(10) 0.0163(8) 0.0256(9) 0.0068(7) 0.0009(7) -0.0013(7)
O12 0.0405(11) 0.0171(8) 0.0207(9) 0.0069(7) 0.0113(8) 0.0080(7)
N1 0.0184(10) 0.0118(9) 0.0174(9) 0.0010(6) 0.0060(8) 0.0010(7)
N2 0.0150(9) 0.0127(9) 0.0187(10) 0.0008(6) 0.0038(7) -0.0005(6)
C1 0.0199(11) 0.0147(10) 0.0174(10) 0.0003(8) 0.0047(9) 0.0030(8)
C2 0.0188(11) 0.0177(10) 0.0114(10) 0.0002(8) 0.0036(8) -0.0026(8)
C3 0.0208(11) 0.0165(10) 0.0153(10) 0.0017(8) -0.0001(9) -0.0005(9)
C4 0.0172(11) 0.0182(11) 0.0233(11) 0.0022(9) 0.0066(9) 0.0026(9)
C5 0.0174(11) 0.0200(10) 0.0217(11) 0.0012(9) 0.0089(9) -0.0004(9)
C6 0.0176(11) 0.0158(10) 0.0158(10) 0.0006(8) 0.0045(8) -0.0001(8)
C7 0.0170(11) 0.0145(10) 0.0261(12) -0.0020(9) 0.0038(9) -0.0040(8)
C8 0.0230(11) 0.0162(10) 0.0149(10) 0.0014(8) 0.0083(9) 0.0030(9)
C9 0.0248(12) 0.0146(10) 0.0246(12) -0.0021(9) 0.0124(9) 0.0016(9)
C10 0.0196(11) 0.0164(10) 0.0102(9) 0.0010(7) 0.0019(8) 0.0034(8)

loop_
_atom_type_symbol
_atom_type_description
_atom_type_scat_dispersion_real
_atom_type_scat_dispersion_imag
_atom_type_scat_source
C C 0.0033 0.0016 'International Tables Vol C Tables 4.2.6.8 and 6.1.1.4'
H H 0.0000 0.0000 'International Tables Vol C Tables 4.2.6.8 and 6.1.1.4'
N N 0.0061 0.0033 'International Tables Vol C Tables 4.2.6.8 and 6.1.1.4'
O O 0.0106 0.0060 'International Tables Vol C Tables 4.2.6.8 and 6.1.1.4'
Th Th -7.2400 8.8979 'International Tables Vol C Tables 4.2.6.8 and 6.1.1.4'

loop_
_geom_angle_atom_site_label_1
_geom_angle_atom_site_label_2
_geom_angle_atom_site_label_3
_geom_angle
O2 Th1 O5 166.83(6)
O2 Th1 O3 103.66(5)
O5 Th1 O3 70.44(5)
O2 Th1 O7 69.68(5)
O5 Th1 O7 105.97(5)
O3 Th1 O7 136.19(5)
O2 Th1 O1 125.47(5)
O5 Th1 O1 65.74(5)
O3 Th1 O1 77.67(5)
O7 Th1 O1 142.64(5)
O2 Th1 O4 121.48(5)
O5 Th1 O4 66.45(5)
O3 Th1 O4 134.51(5)
O7 Th1 O4 71.37(6)
O1 Th1 O4 72.17(6)
O2 Th1 O8 66.65(5)
O5 Th1 O8 125.76(5)
O3 Th1 O8 137.99(5)
O7 Th1 O8 80.97(5)
O1 Th1 O8 76.84(5)
O4 Th1 O8 65.52(5)
O2 Th1 O6 65.20(5)
O5 Th1 O6 121.18(5)
O3 Th1 O6 70.17(6)
O7 Th1 O6 132.65(5)
O1 Th1 O6 64.48(5)
O4 Th1 O6 122.25(6)
O8 Th1 O6 68.85(6)
O2 Th1 N2 60.07(5)
O5 Th1 N2 107.35(5)
O3 Th1 N2 60.62(5)
O7 Th1 N2 80.73(5)
O1 Th1 N2 136.53(5)
O4 Th1 N2 147.53(6)
O8 Th1 N2 126.71(5)
O6 Th1 N2 88.86(6)
O2 Th1 N1 107.88(5)
O5 Th1 N1 60.30(5)
O3 Th1 N1 82.80(5)
O7 Th1 N1 60.51(5)
O1 Th1 N1 126.00(5)
O4 Th1 N1 88.16(6)
O8 Th1 N1 139.13(5)
O6 Th1 N1 148.51(6)
N2 Th1 N1 63.26(6)
Th1 O1 H1A 125.4(16)
Th1 O1 H1B 114.2(15)
H1A O1 H1B 104.3(16)
C2 O2 Th1 126.18(14)
C1 O3 Th1 122.52(13)
Th1 O4 H4C 127.5(15)
Th1 O4 H4D 126.0(15)
H4C O4 H4D 104.3(16)
C10 O5 Th1 129.33(14)
Th1 O6 H6A 121.6(14)
Th1 O6 H6B 133.1(15)
H6A O6 H6B 105.3(17)
C6 O7 Th1 123.21(13)
Th1 O8 H8C 108.4(15)
Th1 O8 H8D 123.4(16)
H8C O8 H8D 104.9(16)
C8 N1 C9 109.77(18)
C8 N1 C5 108.71(17)
C9 N1 C5 108.86(18)
C8 N1 Th1 105.01(13)
C9 N1 Th1 111.28(13)
C5 N1 Th1 113.10(13)
C3 N2 C4 109.52(17)
C3 N2 C7 109.19(18)
C4 N2 C7 110.08(18)
C3 N2 Th1 103.75(13)
C4 N2 Th1 113.06(13)
C7 N2 Th1 111.03(13)
O11 C1 O3 124.5(2)
O11 C1 C3 119.6(2)
O3 C1 C3 115.88(19)
O9 C2 O2 124.5(2)
O9 C2 C7 119.1(2)
O2 C2 C7 116.37(18)
N2 C3 C1 111.65(18)
N2 C3 H3A 109.3
C1 C3 H3A 109.3
N2 C3 H3B 109.3
C1 C3 H3B 109.3
H3A C3 H3B 108.0
N2 C4 C5 110.58(18)
N2 C4 H4A 109.5
C5 C4 H4A 109.5
N2 C4 H4B 109.5
C5 C4 H4B 109.5
H4A C4 H4B 108.1
N1 C5 C4 110.97(19)
N1 C5 H5A 109.4
C4 C5 H5A 109.4
N1 C5 H5B 109.4
C4 C5 H5B 109.4
H5A C5 H5B 108.0
O12 C6 O7 123.6(2)
O12 C6 C8 119.2(2)
O7 C6 C8 117.22(19)
N2 C7 C2 110.72(18)
N2 C7 H7A 109.5
C2 C7 H7A 109.5
N2 C7 H7B 109.5
C2 C7 H7B 109.5
H7A C7 H7B 108.1
N1 C8 C6 112.08(17)
N1 C8 H8A 109.2
C6 C8 H8A 109.2
N1 C8 H8B 109.2
C6 C8 H8B 109.2
H8A C8 H8B 107.9
N1 C9 C10 111.80(18)
N1 C9 H9A 109.3
C10 C9 H9A 109.3
N1 C9 H9B 109.3
C10 C9 H9B 109.3
H9A C9 H9B 107.9
O10 C10 O5 123.7(2)
O10 C10 C9 118.7(2)
O5 C10 C9 117.56(19)

loop_
_geom_bond_atom_site_label_1
_geom_bond_atom_site_label_2
_geom_bond_distance
Th1 O2 2.4014(15)
Th1 O5 2.4130(15)
Th1 O3 2.4403(15)
Th1 O7 2.4576(15)
Th1 O1 2.4911(16)
Th1 O4 2.5233(16)
Th1 O8 2.5461(16)
Th1 O6 2.5693(16)
Th1 N2 2.790(2)
Th1 N1 2.819(2)
O1 H1A 0.952(10)
O1 H1B 0.948(9)
O2 C2 1.279(3)
O3 C1 1.289(3)
O4 H4C 0.935(10)
O4 H4D 0.939(10)
O5 C10 1.267(3)
O6 H6A 0.930(10)
O6 H6B 0.937(10)
O7 C6 1.282(3)
O8 H8C 0.951(10)
O8 H8D 0.954(10)
O9 C2 1.233(3)
O10 C10 1.248(3)
O11 C1 1.230(3)
O12 C6 1.238(3)
N1 C8 1.478(3)
N1 C9 1.486(3)
N1 C5 1.488(3)
N2 C3 1.473(3)
N2 C4 1.481(3)
N2 C7 1.481(3)
C1 C3 1.520(3)
C2 C7 1.514(3)
C3 H3A 0.9900
C3 H3B 0.9900
C4 C5 1.510(3)
C4 H4A 0.9900
C4 H4B 0.9900
C5 H5A 0.9900
C5 H5B 0.9900
C6 C8 1.511(3)
C7 H7A 0.9900
C7 H7B 0.9900
C8 H8A 0.9900
C8 H8B 0.9900
C9 C10 1.500(3)
C9 H9A 0.9900
C9 H9B 0.9900
